data_7011859
loop_
_publ_author_name
'Udai P. Singh'
'Shalu Tyagi'
'Chokhe Lal Sharma'
'Helmut G\"orner'
'Thomas Weyherm\"uller'

_publ_section_title
;
 Synthesis, molecular structure and emission properties of
 benzoato-bridged lanthanide complexes with hydrotris(pyrazolyl)borate
;
_journal_issue 23
_journal_name_full 'J. Chem. Soc., Dalton Trans.'
_journal_page_first 4464
_journal_page_last 4470
_journal_paper_doi 10.1039/b205053f
_journal_year 2002
_chemical_formula_structural '[C46 H40 B2 N12 O8 Tb2], (C H2 Cl2)'
_chemical_formula_sum 'C47 H42 B2 Cl2 N12 O8 Tb2'
_chemical_formula_weight 1313.29
_chemical_name_systematic
; 
? 
;
_space_group_IT_number 2
_symmetry_cell_setting triclinic
_symmetry_space_group_name_Hall '-P 1'
_symmetry_space_group_name_H-M 'P -1'
_atom_sites_solution_hydrogens geom
_atom_sites_solution_primary direct
_atom_sites_solution_secondary difmap
_audit_creation_method SHELXL
_cell_angle_alpha 72.710(10)
_cell_angle_beta 83.640(10)
_cell_angle_gamma 89.570(10)
_cell_formula_units_Z 2
_cell_length_a 12.5382(9)
_cell_length_b 13.0146(9)
_cell_length_c 16.3211(12)
_cell_measurement_reflns_used 6042
_cell_measurement_temperature 100(2)
_cell_volume 2526.4(3)
_computing_cell_refinement 'Siemens Saint 6.01'
_computing_data_collection 'Siemens Saint 6.01'
_computing_data_reduction 'Siemens Saint 6.01'
_computing_structure_refinement 'SHELXL-93 (Sheldrick, 1993)'
_computing_structure_solution 'SHELXS-86 (Sheldrick, 1990)'
_diffrn_ambient_temperature 100(2)
_diffrn_measurement_device 'Siemens SMART CCD-Detector'
_diffrn_measurement_method '\w, 0.3 deg./frame'
_diffrn_radiation_monochromator graphite
_diffrn_radiation_source 'fine-focus sealed tube'
_diffrn_radiation_type MoK\a
_diffrn_radiation_wavelength 0.71073
_diffrn_reflns_av_R_equivalents 0.0207
_diffrn_reflns_av_sigmaI/netI 0.0451
_diffrn_reflns_limit_h_max 19
_diffrn_reflns_limit_h_min -17
_diffrn_reflns_limit_k_max 18
_diffrn_reflns_limit_k_min -20
_diffrn_reflns_limit_l_max 25
_diffrn_reflns_limit_l_min -15
_diffrn_reflns_number 27882
_diffrn_reflns_theta_max 33.16
_diffrn_reflns_theta_min 1.63
_exptl_absorpt_coefficient_mu 2.947
_exptl_absorpt_correction_T_max 0.755
_exptl_absorpt_correction_T_min 0.295
_exptl_absorpt_correction_type 'Gaussian, Face Indexed'
_exptl_crystal_colour colorless
_exptl_crystal_density_diffrn 1.726
_exptl_crystal_description 'transparent parallelepiped'
_exptl_crystal_F_000 1292
_exptl_crystal_size_max 0.35
_exptl_crystal_size_mid 0.26
_exptl_crystal_size_min 0.10
_refine_diff_density_max 1.547
_refine_diff_density_min -1.586
_refine_diff_density_rms 0.123
_refine_ls_extinction_method none
_refine_ls_goodness_of_fit_all 0.927
_refine_ls_goodness_of_fit_obs 1.017
_refine_ls_matrix_type full
_refine_ls_number_parameters 658
_refine_ls_number_reflns 16579
_refine_ls_number_restraints 0
_refine_ls_restrained_S_all 0.927
_refine_ls_restrained_S_obs 1.017
_refine_ls_R_factor_all 0.0377
_refine_ls_R_factor_obs 0.0273
_refine_ls_shift/esd_max 0.001
_refine_ls_shift/esd_mean 0.000
_refine_ls_structure_factor_coef Fsqd
_refine_ls_weighting_details 'w=1/[\s^2^(Fo^2^)+(0.0288P)^2^+0.0000P] where P=(Fo^2^+2Fc^2^)/3'
_refine_ls_weighting_scheme calc
_refine_ls_wR_factor_all 0.0603
_refine_ls_wR_factor_obs 0.0584
_reflns_number_observed 13087
_reflns_number_total 16579
_reflns_observed_criterion >2sigma(I)
_cod_data_source_file b205053f.txt
_cod_data_source_block 2
_cod_depositor_comments
;
The following automatic conversions were performed:
'_symmetry_cell_setting' value 'Triclinic' changed to 'triclinic'
according to '/home/saulius/struct/CIF-dictionaries/cif_core.dic'
dictionary named 'cif_core.dic' version 2.4.1 from 2010-06-29.

Automatic conversion script
Id: cif_fix_enum 1527 2010-12-29 10:47:43Z saulius 

The following automatic conversions were performed:

'_refine_ls_weighting_scheme' value 'calc
w=1/[\s^2^(Fo^2^)+(0.0288P)^2^+0.0000P] where P=(Fo^2^+2Fc^2^)/3' was
changed to 'calc'. New tag '_refine_ls_weighting_details' was
created. The value of the new tag was set to
'w=1/[\s^2^(Fo^2^)+(0.0288P)^2^+0.0000P] where P=(Fo^2^+2Fc^2^)/3'.

Automatic conversion script
Id: cif_fix_values 3143 2015-03-26 13:38:13Z robertas 
;
_cod_original_sg_symbol_H-M P-1
_cod_database_code 7011859

loop_
_symmetry_equiv_pos_as_xyz
'x, y, z'
'-x, -y, -z'

loop_
_atom_site_aniso_label
_atom_site_aniso_U_11
_atom_site_aniso_U_22
_atom_site_aniso_U_33
_atom_site_aniso_U_23
_atom_site_aniso_U_13
_atom_site_aniso_U_12
Tb1 0.01329(5) 0.01079(5) 0.01083(5) -0.00371(4) -0.00244(4) 0.00132(4)
B1 0.0195(12) 0.0193(14) 0.0224(14) -0.0121(12) -0.0054(11) 0.0018(10)
N1 0.0171(9) 0.0165(10) 0.0202(10) -0.0089(9) -0.0053(8) 0.0016(7)
N2 0.0154(9) 0.0190(10) 0.0166(10) -0.0085(8) -0.0027(8) 0.0018(7)
C3 0.0169(11) 0.0234(13) 0.0281(14) -0.0118(11) 0.0034(11) 0.0012(9)
C4 0.0158(11) 0.033(2) 0.047(2) -0.0223(14) -0.0032(12) 0.0018(10)
C5 0.0184(11) 0.0236(13) 0.034(2) -0.0153(12) -0.0076(11) 0.0004(10)
N6 0.0169(9) 0.0162(10) 0.0225(11) -0.0099(9) -0.0019(8) 0.0000(7)
N7 0.0188(9) 0.0148(10) 0.0217(10) -0.0084(9) -0.0066(9) 0.0027(7)
C8 0.0203(11) 0.0155(12) 0.0333(15) -0.0067(11) -0.0078(11) 0.0015(9)
C9 0.0242(13) 0.0141(12) 0.045(2) -0.0121(12) -0.0078(13) 0.0055(10)
C10 0.0210(12) 0.0174(12) 0.0334(15) -0.0142(11) 0.0001(11) -0.0001(9)
N11 0.0200(10) 0.0195(10) 0.0158(10) -0.0107(9) -0.0035(8) 0.0032(8)
N12 0.0176(9) 0.0170(10) 0.0155(9) -0.0086(8) -0.0027(8) 0.0008(7)
C13 0.0221(11) 0.0169(12) 0.0149(11) -0.0059(10) 0.0003(10) 0.0033(9)
C14 0.0325(14) 0.0229(14) 0.0139(11) -0.0060(10) 0.0028(11) 0.0014(11)
C15 0.0288(13) 0.0249(14) 0.0145(11) -0.0104(10) -0.0036(11) 0.0061(10)
O16 0.0203(8) 0.0159(8) 0.0151(8) -0.0051(7) -0.0035(7) -0.0015(6)
O17 0.0197(8) 0.0168(9) 0.0151(8) -0.0023(7) -0.0007(7) 0.0012(7)
C16 0.0152(10) 0.0137(11) 0.0134(10) -0.0033(9) -0.0014(9) 0.0025(8)
C17 0.0160(10) 0.0133(11) 0.0174(11) -0.0055(9) -0.0005(9) 0.0001(8)
C18 0.0258(13) 0.0243(14) 0.0219(13) -0.0073(11) -0.0041(11) -0.0030(10)
C19 0.0316(15) 0.029(2) 0.039(2) -0.0162(14) -0.0048(13) -0.0113(12)
C20 0.0289(14) 0.0182(14) 0.044(2) -0.0081(13) 0.0028(13) -0.0083(11)
C21 0.0268(13) 0.0176(13) 0.0271(14) -0.0001(11) 0.0042(12) -0.0025(10)
C22 0.0232(12) 0.0165(12) 0.0202(12) -0.0058(10) -0.0004(10) -0.0017(9)
O23 0.0152(7) 0.0160(8) 0.0147(8) -0.0050(7) -0.0036(7) 0.0020(6)
O24 0.0177(8) 0.0180(9) 0.0162(8) -0.0083(7) -0.0018(7) 0.0038(6)
C23 0.0136(10) 0.0117(10) 0.0165(11) -0.0048(9) 0.0014(9) -0.0013(8)
C24 0.0143(10) 0.0124(11) 0.0154(11) -0.0048(9) 0.0002(9) 0.0001(8)
C25 0.0186(11) 0.0191(12) 0.0175(11) -0.0071(10) -0.0024(10) 0.0008(9)
C26 0.0242(12) 0.0256(14) 0.0224(13) -0.0137(11) 0.0000(11) 0.0051(10)
C27 0.0223(12) 0.0198(13) 0.0269(14) -0.0077(11) -0.0007(11) 0.0055(10)
C28 0.0203(11) 0.0185(12) 0.0221(12) -0.0048(10) -0.0053(10) 0.0046(9)
C29 0.0166(10) 0.0169(12) 0.0183(11) -0.0061(10) -0.0013(10) 0.0020(9)
Tb2 0.00971(5) 0.00994(5) 0.01488(5) -0.00466(4) -0.00329(4) 0.00117(4)
B101 0.0150(11) 0.0203(14) 0.0164(13) -0.0055(11) -0.0057(10) 0.0030(10)
N101 0.0148(9) 0.0181(10) 0.0161(9) -0.0061(8) -0.0030(8) 0.0009(7)
N102 0.0146(9) 0.0227(11) 0.0166(10) -0.0075(9) -0.0032(8) 0.0043(8)
C103 0.0219(12) 0.0207(13) 0.0223(13) -0.0082(11) -0.0016(11) 0.0055(10)
C104 0.0315(14) 0.0213(13) 0.0202(13) -0.0095(11) 0.0003(11) 0.0032(11)
C105 0.0246(12) 0.0220(13) 0.0152(11) -0.0075(10) -0.0038(10) -0.0023(10)
N106 0.0138(9) 0.0171(10) 0.0152(9) -0.0047(8) -0.0042(8) 0.0039(7)
N107 0.0166(9) 0.0151(10) 0.0215(10) -0.0059(8) -0.0065(8) 0.0031(7)
C108 0.0217(11) 0.0141(11) 0.0213(12) -0.0069(10) -0.0045(10) 0.0019(9)
C109 0.0301(13) 0.0130(12) 0.0213(12) -0.0045(10) -0.0055(11) 0.0076(10)
C110 0.0210(11) 0.0177(12) 0.0177(11) -0.0033(10) -0.0037(10) 0.0081(9)
N111 0.0127(8) 0.0190(10) 0.0189(10) -0.0061(8) -0.0059(8) 0.0014(7)
N112 0.0129(9) 0.0211(11) 0.0166(10) -0.0049(8) -0.0043(8) 0.0002(8)
C113 0.0154(10) 0.0203(12) 0.0187(12) -0.0040(10) -0.0027(10) -0.0001(9)
C114 0.0140(10) 0.0250(14) 0.0266(14) -0.0053(11) -0.0005(10) -0.0018(9)
C115 0.0122(10) 0.0231(13) 0.0254(13) -0.0094(11) -0.0044(10) 0.0005(9)
O116 0.0159(8) 0.0182(9) 0.0212(9) -0.0022(7) -0.0063(7) -0.0007(6)
O117 0.0144(7) 0.0117(8) 0.0229(9) -0.0034(7) 0.0000(7) -0.0013(6)
C116 0.0122(9) 0.0108(10) 0.0214(12) -0.0053(9) 0.0000(9) 0.0012(8)
C117 0.0123(9) 0.0133(11) 0.0168(11) -0.0041(9) -0.0007(9) 0.0011(8)
C118 0.0165(10) 0.0144(11) 0.0202(12) -0.0064(10) -0.0015(10) 0.0002(8)
C119 0.0226(12) 0.0130(11) 0.0214(12) -0.0047(10) 0.0042(10) -0.0028(9)
C120 0.0274(13) 0.0192(13) 0.0186(12) 0.0020(10) 0.0009(11) -0.0021(10)
C121 0.0314(14) 0.031(2) 0.0210(13) -0.0021(12) -0.0090(12) -0.0084(12)
C122 0.0215(12) 0.0232(13) 0.0219(13) -0.0045(11) -0.0055(11) -0.0062(10)
O123 0.0139(7) 0.0176(8) 0.0176(8) -0.0086(7) -0.0029(7) 0.0022(6)
O124 0.0138(7) 0.0175(9) 0.0253(9) -0.0119(7) -0.0053(7) 0.0046(6)
C123 0.0142(10) 0.0105(10) 0.0147(10) -0.0025(9) -0.0013(9) 0.0017(8)
C124 0.0144(10) 0.0122(11) 0.0162(11) -0.0047(9) 0.0000(9) 0.0028(8)
C125 0.0184(11) 0.0171(12) 0.0236(13) -0.0095(10) -0.0036(10) 0.0035(9)
C126 0.0265(13) 0.0219(13) 0.0273(14) -0.0151(11) -0.0019(11) 0.0012(10)
C127 0.0255(13) 0.0248(14) 0.0299(15) -0.0140(12) 0.0049(12) 0.0071(11)
C128 0.0156(11) 0.0229(13) 0.035(2) -0.0096(12) 0.0004(11) 0.0045(9)
C129 0.0152(10) 0.0165(12) 0.0234(12) -0.0066(10) -0.0008(10) 0.0011(9)
C200 0.036(2) 0.031(2) 0.049(2) -0.006(2) 0.000(2) -0.0033(13)
Cl1 0.0355(4) 0.0413(5) 0.0608(6) -0.0260(4) -0.0002(4) -0.0062(3)
Cl2 0.0486(5) 0.0373(4) 0.0465(5) -0.0173(4) -0.0094(4) 0.0043(4)

loop_
_atom_site_label
_atom_site_type_symbol
_atom_site_fract_x
_atom_site_fract_y
_atom_site_fract_z
_atom_site_U_iso_or_equiv
_atom_site_thermal_displace_type
_atom_site_occupancy
_atom_site_calc_flag
_atom_site_refinement_flags
_atom_site_disorder_group
Tb1 Tb 0.463515(8) -0.024079(8) -0.107495(7) 0.01145(3) Uani 1 d . .
B1 B 0.3677(2) -0.1528(2) -0.2560(2) 0.0189(5) Uani 1 d . .
H1 H 0.3413(2) -0.1875(2) -0.2972(2) 0.023 Uiso 1 calc R .
N1 N 0.2715(2) -0.1221(2) -0.20195(14) 0.0169(4) Uani 1 d . .
N2 N 0.2847(2) -0.0711(2) -0.14130(13) 0.0162(4) Uani 1 d . .
C3 C 0.1856(2) -0.0577(2) -0.1065(2) 0.0224(5) Uani 1 d . .
H3 H 0.1702(2) -0.0239(2) -0.0624(2) 0.027 Uiso 1 calc R .
C4 C 0.1084(2) -0.0998(2) -0.1434(2) 0.0297(6) Uani 1 d . .
H4 H 0.0326(2) -0.1010(2) -0.1301(2) 0.036 Uiso 1 calc R .
C5 C 0.1662(2) -0.1392(2) -0.2037(2) 0.0237(6) Uani 1 d . .
H5 H 0.1366(2) -0.1730(2) -0.2406(2) 0.028 Uiso 1 calc R .
N6 N 0.4370(2) -0.2317(2) -0.19580(14) 0.0176(4) Uani 1 d . .
N7 N 0.4761(2) -0.2079(2) -0.12841(14) 0.0175(4) Uani 1 d . .
C8 C 0.5263(2) -0.2955(2) -0.0865(2) 0.0228(5) Uani 1 d . .
H8 H 0.5609(2) -0.3019(2) -0.0364(2) 0.027 Uiso 1 calc R .
C9 C 0.5211(2) -0.3764(2) -0.1261(2) 0.0267(6) Uani 1 d . .
H9 H 0.5499(2) -0.4463(2) -0.1091(2) 0.032 Uiso 1 calc R .
C10 C 0.4647(2) -0.3319(2) -0.1953(2) 0.0227(5) Uani 1 d . .
H10 H 0.4479(2) -0.3665(2) -0.2362(2) 0.027 Uiso 1 calc R .
N11 N 0.4347(2) -0.0501(2) -0.30699(13) 0.0171(4) Uani 1 d . .
N12 N 0.4855(2) 0.0111(2) -0.26658(13) 0.0158(4) Uani 1 d . .
C13 C 0.5346(2) 0.0927(2) -0.3298(2) 0.0179(5) Uani 1 d . .
H13 H 0.5761(2) 0.1482(2) -0.3206(2) 0.021 Uiso 1 calc R .
C14 C 0.5172(2) 0.0857(2) -0.4106(2) 0.0234(5) Uani 1 d . .
H14 H 0.5433(2) 0.1332(2) -0.4656(2) 0.028 Uiso 1 calc R .
C15 C 0.4532(2) -0.0057(2) -0.3930(2) 0.0217(5) Uani 1 d . .
H15 H 0.4265(2) -0.0330(2) -0.4349(2) 0.026 Uiso 1 calc R .
O16 O 0.55343(14) 0.14448(13) -0.17050(11) 0.0169(3) Uani 1 d . .
O17 O 0.57497(14) 0.11780(14) -0.03375(11) 0.0178(3) Uani 1 d . .
C16 C 0.5903(2) 0.1746(2) -0.1124(2) 0.0143(4) Uani 1 d . .
C17 C 0.6529(2) 0.2782(2) -0.1368(2) 0.0155(4) Uani 1 d . .
C18 C 0.7017(2) 0.3104(2) -0.0754(2) 0.0238(5) Uani 1 d . .
H18 H 0.6957(2) 0.2660(2) -0.0171(2) 0.029 Uiso 1 calc R .
C19 C 0.7589(2) 0.4076(2) -0.0998(2) 0.0317(7) Uani 1 d . .
H19 H 0.7929(2) 0.4296(2) -0.0583(2) 0.038 Uiso 1 calc R .
C20 C 0.7668(2) 0.4729(2) -0.1847(2) 0.0310(7) Uani 1 d . .
H20 H 0.8052(2) 0.5398(2) -0.2009(2) 0.037 Uiso 1 calc R .
C21 C 0.7191(2) 0.4410(2) -0.2460(2) 0.0258(6) Uani 1 d . .
H21 H 0.7258(2) 0.4853(2) -0.3044(2) 0.031 Uiso 1 calc R .
C22 C 0.6614(2) 0.3441(2) -0.2219(2) 0.0201(5) Uani 1 d . .
H22 H 0.6276(2) 0.3225(2) -0.2636(2) 0.024 Uiso 1 calc R .
O23 O 0.63103(13) -0.08543(13) -0.07417(11) 0.0151(3) Uani 1 d . .
O24 O 0.65461(13) -0.09023(14) 0.06099(11) 0.0166(3) Uani 1 d . .
C23 C 0.6779(2) -0.1181(2) -0.0066(2) 0.0141(4) Uani 1 d . .
C24 C 0.7668(2) -0.1954(2) -0.0066(2) 0.0140(4) Uani 1 d . .
C25 C 0.7937(2) -0.2312(2) -0.0786(2) 0.0180(5) Uani 1 d . .
H25 H 0.7564(2) -0.2053(2) -0.1280(2) 0.022 Uiso 1 calc R .
C26 C 0.8747(2) -0.3043(2) -0.0783(2) 0.0229(5) Uani 1 d . .
H26 H 0.8934(2) -0.3279(2) -0.1277(2) 0.027 Uiso 1 calc R .
C27 C 0.9285(2) -0.3430(2) -0.0059(2) 0.0230(5) Uani 1 d . .
H27 H 0.9837(2) -0.3936(2) -0.0055(2) 0.028 Uiso 1 calc R .
C28 C 0.9018(2) -0.3081(2) 0.0659(2) 0.0204(5) Uani 1 d . .
H28 H 0.9383(2) -0.3353(2) 0.1156(2) 0.024 Uiso 1 calc R .
C29 C 0.8222(2) -0.2336(2) 0.0654(2) 0.0171(5) Uani 1 d . .
H29 H 0.8053(2) -0.2087(2) 0.1143(2) 0.021 Uiso 1 calc R .
Tb2 Tb 0.873307(8) 0.486053(8) 0.439716(7) 0.01116(3) Uani 1 d . .
B101 B 0.6667(2) 0.5512(2) 0.2930(2) 0.0169(5) Uani 1 d . .
H101 H 0.6102(2) 0.5690(2) 0.2526(2) 0.020 Uiso 1 calc R .
N101 N 0.7617(2) 0.4976(2) 0.25357(13) 0.0160(4) Uani 1 d . .
N102 N 0.8514(2) 0.4676(2) 0.29422(13) 0.0175(4) Uani 1 d . .
C103 C 0.9132(2) 0.4200(2) 0.2450(2) 0.0213(5) Uani 1 d . .
H103 H 0.9815(2) 0.3913(2) 0.2576(2) 0.026 Uiso 1 calc R .
C104 C 0.8645(2) 0.4177(2) 0.1728(2) 0.0239(5) Uani 1 d . .
H104 H 0.8913(2) 0.3878(2) 0.1283(2) 0.029 Uiso 1 calc R .
C105 C 0.7691(2) 0.4685(2) 0.1805(2) 0.0200(5) Uani 1 d . .
H105 H 0.7170(2) 0.4810(2) 0.1409(2) 0.024 Uiso 1 calc R .
N106 N 0.7073(2) 0.6545(2) 0.30733(13) 0.0152(4) Uani 1 d . .
N107 N 0.7853(2) 0.6519(2) 0.36005(14) 0.0174(4) Uani 1 d . .
C108 C 0.8023(2) 0.7537(2) 0.3584(2) 0.0185(5) Uani 1 d . .
H108 H 0.8535(2) 0.7759(2) 0.3889(2) 0.022 Uiso 1 calc R .
C109 C 0.7354(2) 0.8229(2) 0.3061(2) 0.0214(5) Uani 1 d . .
H109 H 0.7313(2) 0.8987(2) 0.2945(2) 0.026 Uiso 1 calc R .
C110 C 0.6761(2) 0.7564(2) 0.2748(2) 0.0191(5) Uani 1 d . .
H110 H 0.6225(2) 0.7788(2) 0.2369(2) 0.023 Uiso 1 calc R .
N111 N 0.6194(2) 0.4729(2) 0.37987(13) 0.0165(4) Uani 1 d . .
N112 N 0.6807(2) 0.4331(2) 0.44594(13) 0.0169(4) Uani 1 d . .
C113 C 0.6146(2) 0.3696(2) 0.5112(2) 0.0184(5) Uani 1 d . .
H113 H 0.6358(2) 0.3308(2) 0.5658(2) 0.022 Uiso 1 calc R .
C114 C 0.5112(2) 0.3677(2) 0.4888(2) 0.0225(5) Uani 1 d . .
H114 H 0.4498(2) 0.3293(2) 0.5233(2) 0.027 Uiso 1 calc R .
C115 C 0.5179(2) 0.4343(2) 0.4050(2) 0.0196(5) Uani 1 d . .
H115 H 0.4601(2) 0.4504(2) 0.3705(2) 0.024 Uiso 1 calc R .
O116 O 0.83583(13) 0.33487(14) 0.55971(11) 0.0189(4) Uani 1 d . .
O117 O 0.98207(13) 0.39711(13) 0.59442(11) 0.0169(3) Uani 1 d . .
C116 C 0.9052(2) 0.3283(2) 0.6110(2) 0.0149(4) Uani 1 d . .
C117 C 0.8946(2) 0.2393(2) 0.6934(2) 0.0143(4) Uani 1 d . .
C118 C 0.8232(2) 0.1530(2) 0.7033(2) 0.0168(5) Uani 1 d . .
H118 H 0.7848(2) 0.1505(2) 0.6569(2) 0.020 Uiso 1 calc R .
C119 C 0.8088(2) 0.0713(2) 0.7810(2) 0.0196(5) Uani 1 d . .
H119 H 0.7602(2) 0.0128(2) 0.7880(2) 0.024 Uiso 1 calc R .
C120 C 0.8651(2) 0.0749(2) 0.8483(2) 0.0237(5) Uani 1 d . .
H120 H 0.8548(2) 0.0189(2) 0.9015(2) 0.028 Uiso 1 calc R .
C121 C 0.9363(2) 0.1595(2) 0.8388(2) 0.0286(6) Uani 1 d . .
H121 H 0.9748(2) 0.1613(2) 0.8853(2) 0.034 Uiso 1 calc R .
C122 C 0.9515(2) 0.2416(2) 0.7613(2) 0.0224(5) Uani 1 d . .
H122 H 1.0007(2) 0.2994(2) 0.7547(2) 0.027 Uiso 1 calc R .
O123 O 0.83936(13) 0.57874(13) 0.53985(11) 0.0156(3) Uani 1 d . .
O124 O 0.98864(13) 0.62326(14) 0.58602(12) 0.0174(3) Uani 1 d . .
C123 C 0.8905(2) 0.6327(2) 0.5757(2) 0.0135(4) Uani 1 d . .
C124 C 0.8288(2) 0.7135(2) 0.6099(2) 0.0143(4) Uani 1 d . .
C125 C 0.8790(2) 0.7771(2) 0.6504(2) 0.0189(5) Uani 1 d . .
H125 H 0.9539(2) 0.7720(2) 0.6548(2) 0.023 Uiso 1 calc R .
C126 C 0.8192(2) 0.8478(2) 0.6843(2) 0.0236(5) Uani 1 d . .
H126 H 0.8533(2) 0.8908(2) 0.7124(2) 0.028 Uiso 1 calc R .
C127 C 0.7100(2) 0.8565(2) 0.6777(2) 0.0261(6) Uani 1 d . .
H127 H 0.6693(2) 0.9042(2) 0.7021(2) 0.031 Uiso 1 calc R .
C128 C 0.6603(2) 0.7954(2) 0.6355(2) 0.0245(6) Uani 1 d . .
H128 H 0.5858(2) 0.8023(2) 0.6300(2) 0.029 Uiso 1 calc R .
C129 C 0.7198(2) 0.7242(2) 0.6014(2) 0.0183(5) Uani 1 d . .
H129 H 0.6859(2) 0.6826(2) 0.5722(2) 0.022 Uiso 1 calc R .
C200 C 0.8317(3) 0.9959(3) 0.4527(2) 0.0402(8) Uani 1 d . .
H20A H 0.8243(3) 0.9468(3) 0.5125(2) 0.048 Uiso 1 calc R .
H20B H 0.7717(3) 0.9789(3) 0.4238(2) 0.048 Uiso 1 calc R .
Cl1 Cl 0.95293(7) 0.97126(7) 0.39853(6) 0.0439(2) Uani 1 d . .
Cl2 Cl 0.82060(7) 1.12886(7) 0.45638(6) 0.0428(2) Uani 1 d . .

loop_
_atom_type_symbol
_atom_type_description
_atom_type_scat_dispersion_real
_atom_type_scat_dispersion_imag
_atom_type_scat_source
C C 0.0033 0.0016 'International Tables Vol C Tables 4.2.6.8 and 6.1.1.4'
H H 0.0000 0.0000 'International Tables Vol C Tables 4.2.6.8 and 6.1.1.4'
B B 0.0013 0.0007 'International Tables Vol C Tables 4.2.6.8 and 6.1.1.4'
N N 0.0061 0.0033 'International Tables Vol C Tables 4.2.6.8 and 6.1.1.4'
O O 0.0106 0.0060 'International Tables Vol C Tables 4.2.6.8 and 6.1.1.4'
Cl Cl 0.1484 0.1585 'International Tables Vol C Tables 4.2.6.8 and 6.1.1.4'
Tb Tb -0.1723 4.1537 'International Tables Vol C Tables 4.2.6.8 and 6.1.1.4'

loop_
_geom_angle_atom_site_label_1
_geom_angle_atom_site_label_2
_geom_angle_atom_site_label_3
_geom_angle
_geom_angle_site_symmetry_1
_geom_angle_site_symmetry_3
_geom_angle_publ_flag
O17 Tb1 O23 79.39(6) 2_655 . ?
O17 Tb1 O24 79.20(6) 2_655 2_655 ?
O23 Tb1 O24 133.91(6) . 2_655 ?
O17 Tb1 O16 129.33(6) 2_655 . ?
O23 Tb1 O16 84.60(6) . . ?
O24 Tb1 O16 78.35(6) 2_655 . ?
O17 Tb1 N12 158.16(6) 2_655 . ?
O23 Tb1 N12 100.98(6) . . ?
O24 Tb1 N12 113.51(6) 2_655 . ?
O16 Tb1 N12 72.06(6) . . ?
O17 Tb1 N2 91.86(7) 2_655 . ?
O23 Tb1 N2 145.80(6) . . ?
O24 Tb1 N2 75.01(6) 2_655 . ?
O16 Tb1 N2 124.49(6) . . ?
N12 Tb1 N2 75.49(7) . . ?
O17 Tb1 N7 83.90(7) 2_655 . ?
O23 Tb1 N7 73.58(6) . . ?
O24 Tb1 N7 142.77(6) 2_655 . ?
O16 Tb1 N7 136.19(6) . . ?
N12 Tb1 N7 75.42(7) . . ?
N2 Tb1 N7 72.64(7) . . ?
O17 Tb1 C16 106.30(6) 2_655 . ?
O23 Tb1 C16 75.22(6) . . ?
O24 Tb1 C16 72.43(6) 2_655 . ?
O16 Tb1 C16 23.17(6) . . ?
N12 Tb1 C16 94.76(6) . . ?
N2 Tb1 C16 138.56(6) . . ?
N7 Tb1 C16 144.63(6) . . ?
O17 Tb1 Tb1 47.15(4) 2_655 2_655 ?
O23 Tb1 Tb1 67.54(4) . 2_655 ?
O24 Tb1 Tb1 67.92(4) 2_655 2_655 ?
O16 Tb1 Tb1 82.30(4) . 2_655 ?
N12 Tb1 Tb1 153.00(5) . 2_655 ?
N2 Tb1 Tb1 128.03(5) . 2_655 ?
N7 Tb1 Tb1 120.91(5) . 2_655 ?
C16 Tb1 Tb1 59.18(5) . 2_655 ?
N6 B1 N1 109.3(2) . . ?
N6 B1 N11 109.8(2) . . ?
N1 B1 N11 109.2(2) . . ?
C5 N1 N2 109.6(2) . . ?
C5 N1 B1 128.7(2) . . ?
N2 N1 B1 121.8(2) . . ?
C3 N2 N1 106.0(2) . . ?
C3 N2 Tb1 130.5(2) . . ?
N1 N2 Tb1 123.45(14) . . ?
N2 C3 C4 110.9(2) . . ?
C5 C4 C3 104.6(2) . . ?
N1 C5 C4 108.9(2) . . ?
C10 N6 N7 109.4(2) . . ?
C10 N6 B1 128.9(2) . . ?
N7 N6 B1 121.6(2) . . ?
C8 N7 N6 106.2(2) . . ?
C8 N7 Tb1 130.8(2) . . ?
N6 N7 Tb1 122.73(15) . . ?
N7 C8 C9 111.0(2) . . ?
C10 C9 C8 104.3(2) . . ?
N6 C10 C9 109.1(2) . . ?
C15 N11 N12 109.5(2) . . ?
C15 N11 B1 128.4(2) . . ?
N12 N11 B1 122.2(2) . . ?
C13 N12 N11 105.8(2) . . ?
C13 N12 Tb1 130.9(2) . . ?
N11 N12 Tb1 122.96(15) . . ?
N12 C13 C14 111.3(2) . . ?
C15 C14 C13 104.3(2) . . ?
N11 C15 C14 109.1(2) . . ?
C16 O16 Tb1 109.26(15) . . ?
C16 O17 Tb1 175.7(2) . 2_655 ?
O16 C16 O17 120.9(2) . . ?
O16 C16 C17 119.2(2) . . ?
O17 C16 C17 119.9(2) . . ?
O16 C16 Tb1 47.57(11) . . ?
O17 C16 Tb1 73.35(13) . . ?
C17 C16 Tb1 166.8(2) . . ?
C22 C17 C18 119.8(2) . . ?
C22 C17 C16 119.3(2) . . ?
C18 C17 C16 120.9(2) . . ?
C19 C18 C17 119.6(3) . . ?
C20 C19 C18 120.2(3) . . ?
C21 C20 C19 120.4(3) . . ?
C20 C21 C22 119.6(3) . . ?
C21 C22 C17 120.3(2) . . ?
C23 O23 Tb1 136.71(15) . . ?
C23 O24 Tb1 137.7(2) . 2_655 ?
O24 C23 O23 124.6(2) . . ?
O24 C23 C24 117.7(2) . . ?
O23 C23 C24 117.7(2) . . ?
C29 C24 C25 119.4(2) . . ?
C29 C24 C23 120.6(2) . . ?
C25 C24 C23 120.0(2) . . ?
C26 C25 C24 120.3(2) . . ?
C25 C26 C27 119.9(2) . . ?
C28 C27 C26 120.1(2) . . ?
C27 C28 C29 120.3(2) . . ?
C28 C29 C24 120.1(2) . . ?
O117 Tb2 O123 78.43(6) 2_766 . ?
O117 Tb2 O124 78.39(6) 2_766 2_766 ?
O123 Tb2 O124 132.83(6) . 2_766 ?
O117 Tb2 O116 128.68(6) 2_766 . ?
O123 Tb2 O116 83.62(6) . . ?
O124 Tb2 O116 79.78(6) 2_766 . ?
O117 Tb2 N107 81.04(6) 2_766 . ?
O123 Tb2 N107 76.12(6) . . ?
O124 Tb2 N107 138.56(7) 2_766 . ?
O116 Tb2 N107 139.65(6) . . ?
O117 Tb2 N112 155.33(6) 2_766 . ?
O123 Tb2 N112 93.96(6) . . ?
O124 Tb2 N112 121.83(6) 2_766 . ?
O116 Tb2 N112 72.66(6) . . ?
N107 Tb2 N112 74.34(7) . . ?
O117 Tb2 N102 100.49(7) 2_766 . ?
O123 Tb2 N102 149.32(6) . . ?
O124 Tb2 N102 75.45(6) 2_766 . ?
O116 Tb2 N102 117.90(7) . . ?
N107 Tb2 N102 73.46(7) . . ?
N112 Tb2 N102 74.17(7) . . ?
O117 Tb2 C116 105.53(6) 2_766 . ?
O123 Tb2 C116 74.28(6) . . ?
O124 Tb2 C116 73.26(6) 2_766 . ?
O116 Tb2 C116 23.22(6) . . ?
N107 Tb2 C116 147.54(7) . . ?
N112 Tb2 C116 94.66(6) . . ?
N102 Tb2 C116 133.74(7) . . ?
O117 Tb2 Tb2 46.43(4) 2_766 2_766 ?
O123 Tb2 Tb2 66.33(4) . 2_766 ?
O124 Tb2 Tb2 67.86(4) 2_766 2_766 ?
O116 Tb2 Tb2 82.32(4) . 2_766 ?
N107 Tb2 Tb2 118.98(5) . 2_766 ?
N112 Tb2 Tb2 149.90(5) . 2_766 ?
N102 Tb2 Tb2 133.99(5) . 2_766 ?
C116 Tb2 Tb2 59.12(4) . 2_766 ?
N106 B101 N111 109.6(2) . . ?
N106 B101 N101 109.3(2) . . ?
N111 B101 N101 109.2(2) . . ?
C105 N101 N102 109.7(2) . . ?
C105 N101 B101 128.2(2) . . ?
N102 N101 B101 122.0(2) . . ?
C103 N102 N101 106.0(2) . . ?
C103 N102 Tb2 130.2(2) . . ?
N101 N102 Tb2 123.45(15) . . ?
N102 C103 C104 111.1(2) . . ?
C105 C104 C103 104.4(2) . . ?
N101 C105 C104 108.8(2) . . ?
C110 N106 N107 109.9(2) . . ?
C110 N106 B101 129.1(2) . . ?
N107 N106 B101 121.0(2) . . ?
C108 N107 N106 106.1(2) . . ?
C108 N107 Tb2 129.2(2) . . ?
N106 N107 Tb2 124.75(14) . . ?
N107 C108 C109 111.2(2) . . ?
C110 C109 C108 104.4(2) . . ?
N106 C110 C109 108.4(2) . . ?
C115 N111 N112 109.5(2) . . ?
C115 N111 B101 128.8(2) . . ?
N112 N111 B101 121.6(2) . . ?
C113 N112 N111 105.9(2) . . ?
C113 N112 Tb2 130.2(2) . . ?
N111 N112 Tb2 123.83(15) . . ?
N112 C113 C114 111.3(2) . . ?
C115 C114 C113 104.2(2) . . ?
N111 C115 C114 109.0(2) . . ?
C116 O116 Tb2 109.75(14) . . ?
C116 O117 Tb2 176.3(2) . 2_766 ?
O116 C116 O117 121.4(2) . . ?
O116 C116 C117 118.7(2) . . ?
O117 C116 C117 119.9(2) . . ?
O116 C116 Tb2 47.03(12) . . ?
O117 C116 Tb2 74.41(13) . . ?
C117 C116 Tb2 165.6(2) . . ?
C122 C117 C118 119.7(2) . . ?
C122 C117 C116 121.4(2) . . ?
C118 C117 C116 118.9(2) . . ?
C119 C118 C117 119.8(2) . . ?
C120 C119 C118 120.0(2) . . ?
C119 C120 C121 120.5(2) . . ?
C120 C121 C122 120.0(3) . . ?
C121 C122 C117 120.0(2) . . ?
C123 O123 Tb2 138.59(15) . . ?
C123 O124 Tb2 137.15(15) . 2_766 ?
O123 C123 O124 125.1(2) . . ?
O123 C123 C124 117.1(2) . . ?
O124 C123 C124 117.8(2) . . ?
C129 C124 C125 119.6(2) . . ?
C129 C124 C123 119.3(2) . . ?
C125 C124 C123 121.1(2) . . ?
C126 C125 C124 119.8(2) . . ?
C125 C126 C127 120.5(2) . . ?
C126 C127 C128 120.0(2) . . ?
C127 C128 C129 119.8(2) . . ?
C128 C129 C124 120.3(2) . . ?
Cl1 C200 Cl2 113.8(2) . . ?

loop_
_geom_bond_atom_site_label_1
_geom_bond_atom_site_label_2
_geom_bond_distance
_geom_bond_site_symmetry_2
_geom_bond_publ_flag
Tb1 O17 2.264(2) 2_655 ?
Tb1 O23 2.305(2) . ?
Tb1 O24 2.318(2) 2_655 ?
Tb1 O16 2.362(2) . ?
Tb1 N12 2.483(2) . ?
Tb1 N2 2.491(2) . ?
Tb1 N7 2.517(2) . ?
Tb1 C16 3.021(2) . ?
Tb1 Tb1 3.9458(4) 2_655 ?
B1 N6 1.534(4) . ?
B1 N1 1.535(3) . ?
B1 N11 1.545(4) . ?
N1 C5 1.344(3) . ?
N1 N2 1.370(3) . ?
N2 C3 1.340(3) . ?
C3 C4 1.391(4) . ?
C4 C5 1.376(4) . ?
N6 C10 1.345(3) . ?
N6 N7 1.367(3) . ?
N7 C8 1.336(3) . ?
C8 C9 1.394(4) . ?
C9 C10 1.376(4) . ?
N11 C15 1.343(3) . ?
N11 N12 1.374(3) . ?
N12 C13 1.337(3) . ?
C13 C14 1.390(4) . ?
C14 C15 1.379(4) . ?
O16 C16 1.260(3) . ?
O17 C16 1.271(3) . ?
O17 Tb1 2.264(2) 2_655 ?
C16 C17 1.490(3) . ?
C17 C22 1.391(4) . ?
C17 C18 1.394(3) . ?
C18 C19 1.388(4) . ?
C19 C20 1.386(4) . ?
C20 C21 1.383(4) . ?
C21 C22 1.388(4) . ?
O23 C23 1.266(3) . ?
O24 C23 1.264(3) . ?
O24 Tb1 2.318(2) 2_655 ?
C23 C24 1.496(3) . ?
C24 C29 1.392(3) . ?
C24 C25 1.396(3) . ?
C25 C26 1.386(4) . ?
C26 C27 1.387(4) . ?
C27 C28 1.385(4) . ?
C28 C29 1.386(3) . ?
Tb2 O117 2.286(2) 2_766 ?
Tb2 O123 2.306(2) . ?
Tb2 O124 2.314(2) 2_766 ?
Tb2 O116 2.334(2) . ?
Tb2 N107 2.486(2) . ?
Tb2 N112 2.499(2) . ?
Tb2 N102 2.501(2) . ?
Tb2 C116 3.002(2) . ?
Tb2 Tb2 3.9906(4) 2_766 ?
B101 N106 1.532(3) . ?
B101 N111 1.538(4) . ?
B101 N101 1.551(3) . ?
N101 C105 1.348(3) . ?
N101 N102 1.364(3) . ?
N102 C103 1.335(3) . ?
C103 C104 1.394(4) . ?
C104 C105 1.374(4) . ?
N106 C110 1.346(3) . ?
N106 N107 1.366(3) . ?
N107 C108 1.335(3) . ?
C108 C109 1.390(3) . ?
C109 C110 1.386(4) . ?
N111 C115 1.346(3) . ?
N111 N112 1.367(3) . ?
N112 C113 1.340(3) . ?
C113 C114 1.389(3) . ?
C114 C115 1.378(4) . ?
O116 C116 1.258(3) . ?
O117 C116 1.271(3) . ?
O117 Tb2 2.286(2) 2_766 ?
C116 C117 1.485(3) . ?
C117 C122 1.391(3) . ?
C117 C118 1.401(3) . ?
C118 C119 1.387(4) . ?
C119 C120 1.382(4) . ?
C120 C121 1.384(4) . ?
C121 C122 1.387(4) . ?
O123 C123 1.257(3) . ?
O124 C123 1.261(3) . ?
O124 Tb2 2.314(2) 2_766 ?
C123 C124 1.501(3) . ?
C124 C129 1.391(3) . ?
C124 C125 1.395(3) . ?
C125 C126 1.384(3) . ?
C126 C127 1.386(4) . ?
C127 C128 1.386(4) . ?
C128 C129 1.389(3) . ?
C200 Cl1 1.749(3) . ?
C200 Cl2 1.753(3) . ?
